data_1564447
loop_
_publ_author_name
'Li, Jun-Xia'
'Du, Zhong-Xiang'
'Pan, Qiu-Yue'
'Zhang, Lu-Lu'
'Liu, Duo-Li'

_publ_section_title
;
 The first 3, 5, 6-trichloropyridine-2-oxyacetate bridged manganese
 coordination polymer with features of \p&#x22EF;\p stacking and
 halogen&#x22EF;halogen interactions: Synthesis, crystal analysis and
 magnetic properties
;
_journal_name_full 'Inorganica Chimica Acta'
_journal_page_first 119677
_journal_paper_doi 10.1016/j.ica.2020.119677
_journal_volume 509
_journal_year 2020
_chemical_formula_moiety 'C24 H14 Cl6 Mn N4 O6'
_chemical_formula_sum 'C24 H14 Cl6 Mn N4 O6'
_chemical_formula_weight 722.03
_space_group_crystal_system triclinic
_space_group_IT_number 2
_space_group_name_Hall '-P 1'
_space_group_name_H-M_alt 'P -1'
_atom_sites_solution_hydrogens geom
_atom_sites_solution_primary iterative
_cell_angle_alpha 77.275(7)
_cell_angle_beta 83.739(6)
_cell_angle_gamma 85.560(6)
_cell_formula_units_Z 2
_cell_length_a 7.2516(4)
_cell_length_b 10.5428(9)
_cell_length_c 18.8180(16)
_cell_measurement_reflns_used 4135
_cell_measurement_temperature 289(2)
_cell_measurement_theta_max 28.1780
_cell_measurement_theta_min 3.7330
_cell_volume 1392.85(19)
_computing_cell_refinement 'CrysAlisPro 1.171.39.46 (Rigaku OD, 2018)'
_computing_data_collection 'CrysAlisPro 1.171.39.46 (Rigaku OD, 2018)'
_computing_data_reduction 'CrysAlisPro 1.171.39.46 (Rigaku OD, 2018)'
_computing_molecular_graphics 'Olex2 (Dolomanov et al., 2009)'
_computing_publication_material 'Olex2 (Dolomanov et al., 2009)'
_computing_structure_refinement 'ShelXL (Sheldrick, 2015)'
_computing_structure_solution 'olex2.solve (Bourhis et al., 2015)'
_diffrn_ambient_temperature 289.2
_diffrn_detector 'CCD plate'
_diffrn_detector_area_resol_mean 8.0584
_diffrn_detector_type EosS2
_diffrn_measured_fraction_theta_full 0.997
_diffrn_measured_fraction_theta_max 0.997
_diffrn_measurement_details
;
List of Runs (angles in degrees, time in seconds):

  # Type    Start    End  Width  t~exp~   \w     \q     \k     \f   Frames
--------------------------------------------------------------------------
  1  \w    -14.00  13.00   1.00   38.50    --  -13.80 -99.00-180.00   27
  2  \w    -12.00  18.00   1.00   38.50    --  -13.80 -99.00 120.00   30
  3  \w    -64.00   7.00   1.00   38.50    --  -13.80 -77.00 -90.00   71
  4  \w    -46.00  29.00   1.00   38.50    --   14.82 -57.00-150.00   75
  5  \w    -46.00  32.00   1.00   38.50    --   14.82 -57.00 -30.00   78
  6  \w     -2.00  32.00   1.00   38.50    --   14.82 -57.00   0.00   34
  7  \w     -4.00  84.00   1.00   38.50    --   14.82  38.00 150.00   88
;
_diffrn_measurement_device 'four-circle diffractometer'
_diffrn_measurement_device_type 'SuperNova, Single source at offset/far, EosS2'
_diffrn_measurement_method '\w scans'
_diffrn_orient_matrix_type 'CrysAlisPro convention (1999,Acta A55,543-557)'
_diffrn_orient_matrix_UB_11 -0.0219605000
_diffrn_orient_matrix_UB_12 0.0465956000
_diffrn_orient_matrix_UB_13 0.0221011000
_diffrn_orient_matrix_UB_21 0.0224048000
_diffrn_orient_matrix_UB_22 0.0507268000
_diffrn_orient_matrix_UB_23 -0.0307047000
_diffrn_orient_matrix_UB_31 -0.0934218000
_diffrn_orient_matrix_UB_32 0.0052253000
_diffrn_orient_matrix_UB_33 -0.0086851000
_diffrn_radiation_monochromator mirror
_diffrn_radiation_probe x-ray
_diffrn_radiation_type MoK\a
_diffrn_radiation_wavelength 0.71073
_diffrn_reflns_av_unetI/netI 0.0721
_diffrn_reflns_Laue_measured_fraction_full 0.997
_diffrn_reflns_Laue_measured_fraction_max 0.997
_diffrn_reflns_limit_h_max 8
_diffrn_reflns_limit_h_min -8
_diffrn_reflns_limit_k_max 12
_diffrn_reflns_limit_k_min -12
_diffrn_reflns_limit_l_max 22
_diffrn_reflns_limit_l_min -21
_diffrn_reflns_number 4898
_diffrn_reflns_point_group_measured_fraction_full 0.997
_diffrn_reflns_point_group_measured_fraction_max 0.997
_diffrn_reflns_theta_full 25.000
_diffrn_reflns_theta_max 25.000
_diffrn_reflns_theta_min 3.286
_diffrn_source 'micro-focus sealed X-ray tube'
_diffrn_source_type 'SuperNova (Mo) X-ray Source'
_exptl_absorpt_coefficient_mu 1.098
_exptl_absorpt_correction_T_max 1.00000
_exptl_absorpt_correction_T_min 0.58595
_exptl_absorpt_correction_type multi-scan
_exptl_absorpt_process_details
'CrysAlisPro 1.171.39.46 (Rigaku Oxford Diffraction, 2018) Empirical absorption correction using spherical harmonics, implemented in SCALE3 ABSPACK scaling algorithm.'
_exptl_crystal_colour colourless
_exptl_crystal_colour_primary colourless
_exptl_crystal_density_diffrn 1.722
_exptl_crystal_description prism
_exptl_crystal_F_000 722
_exptl_crystal_size_max 0.28
_exptl_crystal_size_mid 0.16
_exptl_crystal_size_min 0.1
_refine_diff_density_max 0.995
_refine_diff_density_min -0.670
_refine_diff_density_rms 0.124
_refine_ls_extinction_coef .
_refine_ls_extinction_method none
_refine_ls_goodness_of_fit_ref 1.075
_refine_ls_hydrogen_treatment constr
_refine_ls_matrix_type full
_refine_ls_number_parameters 371
_refine_ls_number_reflns 4898
_refine_ls_number_restraints 0
_refine_ls_restrained_S_all 1.075
_refine_ls_R_factor_all 0.0944
_refine_ls_R_factor_gt 0.0678
_refine_ls_shift/su_max 0.000
_refine_ls_shift/su_mean 0.000
_refine_ls_structure_factor_coef Fsqd
_refine_ls_weighting_details 'w=1/[\s^2^(Fo^2^)+(0.0920P)^2^+0.7336P] where P=(Fo^2^+2Fc^2^)/3'
_refine_ls_weighting_scheme calc
_refine_ls_wR_factor_gt 0.1737
_refine_ls_wR_factor_ref 0.1855
_reflns_Friedel_coverage 0.000
_reflns_Friedel_fraction_full .
_reflns_Friedel_fraction_max .
_reflns_number_gt 3568
_reflns_number_total 4898
_reflns_threshold_expression 'I > 2\s(I)'
_cod_data_source_file ICA-2020-509-119677.cif
_cod_data_source_block ljx091010-2_tw
_cod_database_code 1564447
_shelx_space_group_comment
;
The symmetry employed for this shelxl refinement is uniquely defined
by the following loop, which should always be used as a source of
symmetry information in preference to the above space-group names.
They are only intended as comments.
;
_shelx_estimated_absorpt_t_max 0.898
_shelx_estimated_absorpt_t_min 0.749
_reflns_odcompleteness_completeness 99.80
_reflns_odcompleteness_iscentric 1
_reflns_odcompleteness_theta 25.30
_olex2_refinement_description
;
1. Twinned data refinement
 Scales: 0.634(5)
 0.366(5)
2. Fixed Uiso
 At 1.2 times of:
  All C(H) groups, All C(H,H) groups
3.a Secondary CH2 refined with riding coordinates:
 C6(H6a,H6b), C13(H13a,H13b)
3.b Aromatic/amide H refined with riding coordinates:
 C3(H3), C10(H10), C15(H15), C16(H16), C17(H17), C18(H18), C21(H21), C22(H22),
 C23(H23), C24(H24)
;
_olex2_submission_special_instructions 'No special instructions were received'
_oxdiff_exptl_absorpt_empirical_details
;
Empirical correction (ABSPACK) includes:
- Absorption correction using spherical harmonics
- Frame scaling
;
_oxdiff_exptl_absorpt_empirical_full_max 2.293
_oxdiff_exptl_absorpt_empirical_full_min 0.676

loop_
_space_group_symop_operation_xyz
'x, y, z'
'-x, -y, -z'

loop_
_atom_site_label
_atom_site_type_symbol
_atom_site_fract_x
_atom_site_fract_y
_atom_site_fract_z
_atom_site_U_iso_or_equiv
_atom_site_adp_type
_atom_site_occupancy
_atom_site_site_symmetry_order
_atom_site_calc_flag
_atom_site_refinement_flags_posn
_atom_site_refinement_flags_adp
_atom_site_refinement_flags_occupancy
_atom_site_disorder_assembly
_atom_site_disorder_group
Mn1 Mn 0.73274(11) 0.63646(7) 0.50682(4) 0.0277(3) Uani 1 1 d . . . . .
Cl1 Cl 0.6346(2) 0.51547(14) 0.82438(8) 0.0438(4) Uani 1 1 d . . . . .
Cl2 Cl 0.7516(3) 0.05572(19) 1.00905(10) 0.0771(7) Uani 1 1 d . . . . .
Cl3 Cl 0.7059(4) -0.08098(17) 0.87735(12) 0.0852(7) Uani 1 1 d . . . . .
Cl4 Cl 0.8574(2) 0.84668(15) 0.18405(9) 0.0499(4) Uani 1 1 d . . . . .
Cl5 Cl 0.7310(3) 0.57720(19) -0.01564(9) 0.0621(5) Uani 1 1 d . . . . .
Cl6 Cl 0.8106(3) 0.31761(17) 0.10261(10) 0.0635(5) Uani 1 1 d . . . . .
O1 O 0.6434(6) 0.4791(4) 0.5898(2) 0.0421(10) Uani 1 1 d . . . . .
O2 O 0.5339(5) 0.3240(4) 0.5435(2) 0.0347(9) Uani 1 1 d . . . . .
O3 O 0.5868(6) 0.3511(4) 0.7242(2) 0.0419(10) Uani 1 1 d . . . . .
O4 O 0.8409(6) 0.5776(4) 0.4104(2) 0.0441(11) Uani 1 1 d . . . . .
O5 O 0.9996(5) 0.3876(4) 0.4443(2) 0.0354(9) Uani 1 1 d . . . . .
O6 O 0.9283(6) 0.5875(4) 0.2716(2) 0.0485(11) Uani 1 1 d . . . . .
N1 N 0.6412(7) 0.1519(5) 0.8013(3) 0.0414(12) Uani 1 1 d . . . . .
N2 N 0.8727(7) 0.4705(5) 0.1873(3) 0.0405(12) Uani 1 1 d . . . . .
N3 N 0.6270(6) 0.7694(4) 0.5853(3) 0.0327(11) Uani 1 1 d . . . . .
N4 N 0.8062(6) 0.8446(4) 0.4532(3) 0.0336(11) Uani 1 1 d . . . . .
C1 C 0.6801(9) 0.0855(6) 0.8674(3) 0.0441(15) Uani 1 1 d . . . . .
C2 C 0.7024(9) 0.1446(6) 0.9241(3) 0.0432(15) Uani 1 1 d . . . . .
C3 C 0.6883(8) 0.2776(6) 0.9112(3) 0.0397(14) Uani 1 1 d . . . . .
H3 H 0.7040 0.3204 0.9482 0.048 Uiso 1 1 calc R . . . .
C4 C 0.6512(7) 0.3468(5) 0.8439(3) 0.0322(13) Uani 1 1 d . . . . .
C5 C 0.6262(7) 0.2813(5) 0.7896(3) 0.0311(13) Uani 1 1 d . . . . .
C6 C 0.5603(9) 0.2832(5) 0.6683(3) 0.0396(15) Uani 1 1 d . . . . .
H6A H 0.4374 0.2493 0.6772 0.047 Uiso 1 1 calc R . . . .
H6B H 0.6507 0.2101 0.6702 0.047 Uiso 1 1 calc R . . . .
C7 C 0.5806(7) 0.3706(5) 0.5938(3) 0.0273(12) Uani 1 1 d . . . . .
C8 C 0.8267(8) 0.4695(6) 0.1214(3) 0.0411(15) Uani 1 1 d . . . . .
C9 C 0.7924(8) 0.5814(6) 0.0697(3) 0.0391(15) Uani 1 1 d . . . . .
C10 C 0.8029(8) 0.7000(6) 0.0883(3) 0.0408(15) Uani 1 1 d . . . . .
H10 H 0.7797 0.7772 0.0548 0.049 Uiso 1 1 calc R . . . .
C11 C 0.8482(8) 0.7026(6) 0.1571(3) 0.0339(13) Uani 1 1 d . . . . .
C12 C 0.8828(8) 0.5833(6) 0.2052(3) 0.0349(13) Uani 1 1 d . . . . .
C13 C 0.9723(11) 0.4659(6) 0.3208(3) 0.0538(18) Uani 1 1 d . . . . .
H13A H 1.1019 0.4393 0.3108 0.065 Uiso 1 1 calc R . . . .
H13B H 0.8969 0.3990 0.3131 0.065 Uiso 1 1 calc R . . . .
C14 C 0.9369(7) 0.4802(5) 0.3986(3) 0.0279(12) Uani 1 1 d . . . . .
C15 C 0.5442(8) 0.7254(6) 0.6512(3) 0.0403(15) Uani 1 1 d . . . . .
H15 H 0.5224 0.6372 0.6654 0.048 Uiso 1 1 calc R . . . .
C16 C 0.4884(9) 0.8048(7) 0.6999(4) 0.0520(17) Uani 1 1 d . . . . .
H16 H 0.4324 0.7705 0.7463 0.062 Uiso 1 1 calc R . . . .
C17 C 0.5176(10) 0.9353(7) 0.6782(4) 0.0556(19) Uani 1 1 d . . . . .
H17 H 0.4820 0.9911 0.7098 0.067 Uiso 1 1 calc R . . . .
C18 C 0.5994(9) 0.9819(6) 0.6098(4) 0.0464(17) Uani 1 1 d . . . . .
H18 H 0.6173 1.0704 0.5941 0.056 Uiso 1 1 calc R . . . .
C19 C 0.6567(7) 0.8970(5) 0.5629(3) 0.0337(14) Uani 1 1 d . . . . .
C20 C 0.7567(7) 0.9385(5) 0.4900(3) 0.0334(14) Uani 1 1 d . . . . .
C21 C 0.8008(9) 1.0672(6) 0.4610(4) 0.0483(18) Uani 1 1 d . . . . .
H21 H 0.7636 1.1318 0.4870 0.058 Uiso 1 1 calc R . . . .
C22 C 0.8996(9) 1.0970(6) 0.3939(4) 0.0544(19) Uani 1 1 d . . . . .
H22 H 0.9326 1.1819 0.3739 0.065 Uiso 1 1 calc R . . . .
C23 C 0.9494(9) 0.9999(7) 0.3563(4) 0.057(2) Uani 1 1 d . . . . .
H23 H 1.0165 1.0182 0.3106 0.069 Uiso 1 1 calc R . . . .
C24 C 0.8992(8) 0.8761(6) 0.3868(4) 0.0428(15) Uani 1 1 d . . . . .
H24 H 0.9308 0.8112 0.3605 0.051 Uiso 1 1 calc R . . . .

loop_
_atom_site_aniso_label
_atom_site_aniso_U_11
_atom_site_aniso_U_22
_atom_site_aniso_U_33
_atom_site_aniso_U_23
_atom_site_aniso_U_13
_atom_site_aniso_U_12
Mn1 0.0432(5) 0.0187(4) 0.0227(5) -0.0048(3) -0.0116(4) 0.0016(4)
Cl1 0.0655(10) 0.0346(8) 0.0336(9) -0.0089(7) -0.0128(7) 0.0003(7)
Cl2 0.1284(18) 0.0575(12) 0.0425(11) 0.0060(9) -0.0365(12) 0.0053(12)
Cl3 0.158(2) 0.0329(9) 0.0643(14) -0.0022(9) -0.0320(14) 0.0046(12)
Cl4 0.0687(11) 0.0369(8) 0.0453(10) -0.0080(7) -0.0133(8) -0.0008(8)
Cl5 0.0836(13) 0.0713(12) 0.0367(10) -0.0118(9) -0.0214(9) -0.0127(10)
Cl6 0.0957(14) 0.0484(10) 0.0523(11) -0.0194(9) -0.0134(10) -0.0078(10)
O1 0.072(3) 0.027(2) 0.029(2) -0.0010(17) -0.013(2) -0.015(2)
O2 0.041(2) 0.037(2) 0.032(2) -0.0151(18) -0.0142(18) -0.0003(18)
O3 0.077(3) 0.028(2) 0.024(2) -0.0077(17) -0.016(2) -0.005(2)
O4 0.064(3) 0.039(2) 0.031(2) -0.0149(19) -0.011(2) 0.015(2)
O5 0.043(2) 0.031(2) 0.031(2) -0.0003(18) -0.0155(18) 0.0056(18)
O6 0.079(3) 0.037(2) 0.028(2) -0.0024(19) -0.019(2) 0.013(2)
N1 0.060(3) 0.034(3) 0.030(3) -0.004(2) -0.009(2) -0.002(2)
N2 0.052(3) 0.041(3) 0.028(3) -0.004(2) -0.005(2) -0.002(2)
N3 0.037(3) 0.030(3) 0.034(3) -0.012(2) -0.010(2) 0.005(2)
N4 0.038(3) 0.022(2) 0.041(3) -0.006(2) -0.009(2) -0.001(2)
C1 0.062(4) 0.031(3) 0.038(4) -0.001(3) -0.014(3) 0.001(3)
C2 0.054(4) 0.043(4) 0.030(3) 0.000(3) -0.013(3) 0.001(3)
C3 0.043(3) 0.048(4) 0.027(3) -0.008(3) -0.004(3) 0.000(3)
C4 0.035(3) 0.030(3) 0.030(3) -0.005(3) -0.002(3) -0.002(2)
C5 0.041(3) 0.028(3) 0.022(3) -0.001(2) -0.003(3) -0.002(2)
C6 0.064(4) 0.029(3) 0.030(3) -0.009(3) -0.012(3) -0.012(3)
C7 0.034(3) 0.024(3) 0.026(3) -0.007(2) -0.010(2) 0.003(2)
C8 0.042(3) 0.046(4) 0.035(4) -0.008(3) -0.001(3) -0.006(3)
C9 0.038(3) 0.058(4) 0.022(3) -0.009(3) -0.005(3) -0.006(3)
C10 0.045(4) 0.037(3) 0.037(4) 0.002(3) -0.010(3) -0.001(3)
C11 0.036(3) 0.037(3) 0.030(3) -0.008(3) -0.004(3) -0.004(3)
C12 0.039(3) 0.040(3) 0.025(3) -0.006(3) -0.006(3) 0.001(3)
C13 0.088(5) 0.036(3) 0.033(4) -0.004(3) -0.011(4) 0.021(3)
C14 0.029(3) 0.027(3) 0.029(3) -0.008(2) -0.006(2) 0.001(2)
C15 0.054(4) 0.028(3) 0.041(4) -0.008(3) -0.011(3) 0.002(3)
C16 0.064(4) 0.054(4) 0.041(4) -0.022(3) -0.002(3) 0.010(3)
C17 0.072(5) 0.047(4) 0.057(5) -0.032(4) -0.020(4) 0.016(4)
C18 0.060(4) 0.031(3) 0.058(5) -0.026(3) -0.021(4) 0.001(3)
C19 0.034(3) 0.023(3) 0.051(4) -0.017(3) -0.022(3) 0.003(2)
C20 0.034(3) 0.020(3) 0.048(4) -0.006(3) -0.022(3) 0.002(2)
C21 0.045(4) 0.025(3) 0.077(5) -0.006(3) -0.022(4) -0.005(3)
C22 0.055(4) 0.028(3) 0.075(5) 0.011(4) -0.020(4) -0.017(3)
C23 0.045(4) 0.052(4) 0.063(5) 0.016(4) -0.004(4) -0.012(3)
C24 0.043(3) 0.032(3) 0.048(4) 0.003(3) -0.001(3) -0.005(3)

loop_
_atom_type_symbol
_atom_type_description
_atom_type_scat_dispersion_real
_atom_type_scat_dispersion_imag
_atom_type_scat_source
C C 0.0033 0.0016 'International Tables Vol C Tables 4.2.6.8 and 6.1.1.4'
H H 0.0000 0.0000 'International Tables Vol C Tables 4.2.6.8 and 6.1.1.4'
Cl Cl 0.1484 0.1585 'International Tables Vol C Tables 4.2.6.8 and 6.1.1.4'
Mn Mn 0.3368 0.7283 'International Tables Vol C Tables 4.2.6.8 and 6.1.1.4'
N N 0.0061 0.0033 'International Tables Vol C Tables 4.2.6.8 and 6.1.1.4'
O O 0.0106 0.0060 'International Tables Vol C Tables 4.2.6.8 and 6.1.1.4'

loop_
_geom_angle_atom_site_label_1
_geom_angle_atom_site_label_2
_geom_angle_atom_site_label_3
_geom_angle
_geom_angle_site_symmetry_1
_geom_angle_site_symmetry_3
O1 Mn1 O2 95.71(15) . 2_666
O1 Mn1 O5 87.47(15) . 2_766
O1 Mn1 N3 87.43(16) . .
O1 Mn1 N4 158.26(17) . .
O2 Mn1 N3 89.50(14) 2_666 .
O2 Mn1 N4 88.46(15) 2_666 .
O4 Mn1 O1 112.29(16) . .
O4 Mn1 O2 85.99(15) . 2_666
O4 Mn1 O5 95.27(15) . 2_766
O4 Mn1 N3 160.09(17) . .
O4 Mn1 N4 89.24(17) . .
O5 Mn1 O2 175.85(14) 2_766 2_666
O5 Mn1 N3 87.98(15) 2_766 .
O5 Mn1 N4 87.60(15) 2_766 .
N4 Mn1 N3 71.24(17) . .
C7 O1 Mn1 137.1(4) . .
C7 O2 Mn1 127.0(3) . 2_666
C5 O3 C6 118.4(4) . .
C14 O4 Mn1 132.9(4) . .
C14 O5 Mn1 129.5(3) . 2_766
C12 O6 C13 118.1(5) . .
C5 N1 C1 118.1(5) . .
C12 N2 C8 118.7(5) . .
C15 N3 Mn1 122.8(4) . .
C15 N3 C19 119.7(5) . .
C19 N3 Mn1 117.5(4) . .
C20 N4 Mn1 118.6(4) . .
C20 N4 C24 118.7(5) . .
C24 N4 Mn1 122.7(4) . .
N1 C1 Cl3 115.4(5) . .
N1 C1 C2 123.1(5) . .
C2 C1 Cl3 121.5(5) . .
C1 C2 Cl2 121.8(5) . .
C3 C2 Cl2 120.0(5) . .
C3 C2 C1 118.2(5) . .
C2 C3 H3 120.2 . .
C4 C3 C2 119.5(6) . .
C4 C3 H3 120.2 . .
C3 C4 Cl1 121.4(4) . .
C3 C4 C5 119.5(5) . .
C5 C4 Cl1 119.2(4) . .
O3 C5 C4 118.5(5) . .
N1 C5 O3 119.9(5) . .
N1 C5 C4 121.6(5) . .
O3 C6 H6A 109.3 . .
O3 C6 H6B 109.3 . .
O3 C6 C7 111.5(4) . .
H6A C6 H6B 108.0 . .
C7 C6 H6A 109.3 . .
C7 C6 H6B 109.3 . .
O1 C7 C6 116.4(4) . .
O2 C7 O1 128.5(5) . .
O2 C7 C6 115.1(5) . .
N2 C8 Cl6 116.0(5) . .
N2 C8 C9 123.1(6) . .
C9 C8 Cl6 120.9(5) . .
C8 C9 Cl5 122.1(5) . .
C8 C9 C10 118.4(5) . .
C10 C9 Cl5 119.5(5) . .
C9 C10 H10 120.4 . .
C11 C10 C9 119.2(6) . .
C11 C10 H10 120.4 . .
C10 C11 Cl4 121.3(5) . .
C10 C11 C12 117.9(5) . .
C12 C11 Cl4 120.8(4) . .
O6 C12 C11 117.2(5) . .
N2 C12 O6 120.1(5) . .
N2 C12 C11 122.7(5) . .
O6 C13 H13A 109.6 . .
O6 C13 H13B 109.6 . .
O6 C13 C14 110.4(5) . .
H13A C13 H13B 108.1 . .
C14 C13 H13A 109.6 . .
C14 C13 H13B 109.6 . .
O4 C14 O5 127.7(5) . .
O4 C14 C13 117.2(5) . .
O5 C14 C13 114.9(5) . .
N3 C15 H15 118.6 . .
N3 C15 C16 122.8(6) . .
C16 C15 H15 118.6 . .
C15 C16 H16 120.8 . .
C17 C16 C15 118.4(7) . .
C17 C16 H16 120.8 . .
C16 C17 H17 120.4 . .
C18 C17 C16 119.1(6) . .
C18 C17 H17 120.4 . .
C17 C18 H18 119.9 . .
C17 C18 C19 120.3(6) . .
C19 C18 H18 119.9 . .
N3 C19 C18 119.7(6) . .
N3 C19 C20 116.8(5) . .
C18 C19 C20 123.5(5) . .
N4 C20 C19 115.9(5) . .
N4 C20 C21 121.4(6) . .
C21 C20 C19 122.7(5) . .
C20 C21 H21 120.5 . .
C22 C21 C20 119.1(6) . .
C22 C21 H21 120.5 . .
C21 C22 H22 120.5 . .
C21 C22 C23 119.0(6) . .
C23 C22 H22 120.5 . .
C22 C23 H23 120.3 . .
C24 C23 C22 119.3(7) . .
C24 C23 H23 120.3 . .
N4 C24 C23 122.4(6) . .
N4 C24 H24 118.8 . .
C23 C24 H24 118.8 . .

loop_
_geom_bond_atom_site_label_1
_geom_bond_atom_site_label_2
_geom_bond_distance
_geom_bond_site_symmetry_2
Mn1 O1 2.101(4) .
Mn1 O2 2.216(3) 2_666
Mn1 O4 2.098(4) .
Mn1 O5 2.211(4) 2_766
Mn1 N3 2.287(4) .
Mn1 N4 2.281(4) .
Cl1 C4 1.732(6) .
Cl2 C2 1.724(6) .
Cl3 C1 1.721(6) .
Cl4 C11 1.712(6) .
Cl5 C9 1.724(6) .
Cl6 C8 1.730(6) .
O1 C7 1.249(6) .
O2 Mn1 2.216(3) 2_666
O2 C7 1.246(6) .
O3 C5 1.336(6) .
O3 C6 1.433(6) .
O4 C14 1.243(6) .
O5 Mn1 2.210(4) 2_766
O5 C14 1.244(6) .
O6 C12 1.338(7) .
O6 C13 1.443(7) .
N1 C1 1.335(7) .
N1 C5 1.331(7) .
N2 C8 1.321(7) .
N2 C12 1.314(7) .
N3 C15 1.319(7) .
N3 C19 1.345(7) .
N4 C20 1.335(7) .
N4 C24 1.340(7) .
C1 C2 1.378(8) .
C2 C3 1.367(8) .
C3 H3 0.9300 .
C3 C4 1.357(8) .
C4 C5 1.388(7) .
C6 H6A 0.9700 .
C6 H6B 0.9700 .
C6 C7 1.497(8) .
C8 C9 1.378(8) .
C9 C10 1.381(8) .
C10 H10 0.9300 .
C10 C11 1.375(8) .
C11 C12 1.401(8) .
C13 H13A 0.9700 .
C13 H13B 0.9700 .
C13 C14 1.496(8) .
C15 H15 0.9300 .
C15 C16 1.382(8) .
C16 H16 0.9300 .
C16 C17 1.373(9) .
C17 H17 0.9300 .
C17 C18 1.360(9) .
C18 H18 0.9300 .
C18 C19 1.401(8) .
C19 C20 1.472(8) .
C20 C21 1.394(8) .
C21 H21 0.9300 .
C21 C22 1.368(9) .
C22 H22 0.9300 .
C22 C23 1.372(10) .
C23 H23 0.9300 .
C23 C24 1.365(8) .
C24 H24 0.9300 .

loop_
_twin_individual_id
_twin_individual_mass_fraction_refined
1 0.634(5)
2 0.366(5)
